data_1504891
loop_
_publ_author_name
'Vara, Yosu'
'Bello, Tamara'
'Aldaba, Eneko'
'Arrieta, Ana'
'Pizarro, Jos\'e L'
'Arriortua, Mar\'ia I'
'Lopez, Xabier'
'Coss\'io, Fernando P'

_publ_section_title
;
 Trans-stereoselectivity in the reaction between homophthalic anhydride
 and imines.
;
_journal_issue 21
_journal_name_full 'Organic letters'
_journal_page_first 4759
_journal_page_last 4762
_journal_paper_doi 10.1021/ol801757r
_journal_volume 10
_journal_year 2008
_chemical_compound_source 'synthesis as described'
_chemical_formula_moiety 'C17 H15 N1 O3, H2 O1'
_chemical_formula_sum 'C17 H17 N O4'
_chemical_formula_weight 299.32
_chemical_name_systematic
;
 ?
;
_space_group_IT_number 2
_symmetry_cell_setting triclinic
_symmetry_Int_Tables_number 2
_symmetry_space_group_name_Hall '-P 1'
_symmetry_space_group_name_H-M 'P -1'
_atom_sites_solution_hydrogens geom
_atom_sites_solution_primary direct
_atom_sites_solution_secondary difmap
_audit_conform_dict_location ftp://ftp.iucr.org/pub/cif_core.dic
_audit_conform_dict_name cif_core.dic
_audit_conform_dict_version 2.3
_audit_creation_date 2008-05-02T12:39:47-00:00
_audit_creation_method 'WinGX routine CIF_UPDATE'
_cell_angle_alpha 96.026(8)
_cell_angle_beta 90.191(8)
_cell_angle_gamma 111.306(7)
_cell_formula_units_Z 2
_cell_length_a 7.0418(7)
_cell_length_b 8.4665(8)
_cell_length_c 13.3322(13)
_cell_measurement_reflns_used 8034
_cell_measurement_temperature 150(2)
_cell_measurement_theta_max 30.62
_cell_measurement_theta_min 2.6
_cell_measurement_wavelength 0.71073
_cell_volume 735.70(13)
_computing_cell_refinement 'X-AREA (Stoe & Cie, 2002)'
_computing_data_collection 'X-AREA (Stoe & Cie, 2002)'
_computing_data_reduction 'X-RED (Stoe & Cie, 2002)'
_computing_molecular_graphics 'Ortep-3 for Windows (Farrugia, 1997)'
_computing_publication_material 'WinGX publication routines (Farrugia, 1999)'
_computing_structure_refinement 'SHELXL-97 (Sheldrick, 1997)'
_computing_structure_solution 'SIR2004 (Giacovazzo et al, 2004)'
_diffrn_ambient_temperature 150(2)
_diffrn_detector 'image plate (34 cm diameter)'
_diffrn_detector_area_resol_mean 6.67
_diffrn_measured_fraction_theta_full 0.994
_diffrn_measured_fraction_theta_max 0.994
_diffrn_measurement_details
;
    Reference Run
      Phi                  : 160.0
      Omega range          : 40.0 - 60.0
      Omega increment      : 20.0
      Exposure time [min]  : 1.5
      Frames               : 1
      Interval [h]         : 1.00

    Run #1
      Phi                  : 160.0
      Omega range          : 0.0 - 160.0
      Omega increment      : 1.0
      Exposure time [min]  : 1.5
      Frames               : 160

    Run #2
      Phi                  : 50.0
      Omega range          : 40.0 - 132.0
      Omega increment      : 1.0
      Exposure time [min]  : 1.5
      Frames               : 92

    Measured runs                        : 2 (out of 2)
    Measured frames                      : 252 (out of 252)
    Remeasured frames with filter        : 0
    Measured reference runs              : 14
    Statistics over all measured frames
      Mean minimum pixel intensity       : 1.0
      Mean average pixel intensity       : 10.1
      Mean maximum pixel intensity       : 12198.4
      Total number of overflow pixels    : 0

;
_diffrn_measurement_device '2-circle goniometer'
_diffrn_measurement_device_type 'STOE IPDS 2T'
_diffrn_measurement_method 'rotation method'
_diffrn_radiation_collimation '0.8 mm diameter'
_diffrn_radiation_monochromator graphite
_diffrn_radiation_probe x-ray
_diffrn_radiation_type MoK\a
_diffrn_radiation_wavelength 0.71073
_diffrn_reflns_av_R_equivalents 0.0361
_diffrn_reflns_av_unetI/netI 0.0523
_diffrn_reflns_limit_h_max 9
_diffrn_reflns_limit_h_min -8
_diffrn_reflns_limit_k_max 11
_diffrn_reflns_limit_k_min -11
_diffrn_reflns_limit_l_max 18
_diffrn_reflns_limit_l_min -18
_diffrn_reflns_number 10262
_diffrn_reflns_theta_full 30
_diffrn_reflns_theta_max 30
_diffrn_reflns_theta_min 2.6
_diffrn_source 'sealed X-ray tube, 12 x 0.4 mm long-fine focus'
_diffrn_standards_decay_% 2
_diffrn_standards_interval_time 60
_diffrn_standards_number 1
_exptl_absorpt_coefficient_mu 0.097
_exptl_absorpt_correction_T_max 0.9967
_exptl_absorpt_correction_T_min 0.9879
_exptl_absorpt_correction_type integration
_exptl_absorpt_process_details 'X-RED (Stoe & Cie, 2002)'
_exptl_crystal_colour colourless
_exptl_crystal_density_diffrn 1.351
_exptl_crystal_density_method 'not measured'
_exptl_crystal_description prism
_exptl_crystal_F_000 316
_exptl_crystal_size_max 0.6
_exptl_crystal_size_mid 0.25
_exptl_crystal_size_min 0.1
_refine_diff_density_max 0.302
_refine_diff_density_min -0.194
_refine_diff_density_rms 0.037
_refine_ls_extinction_method none
_refine_ls_goodness_of_fit_ref 0.88
_refine_ls_hydrogen_treatment mixed
_refine_ls_matrix_type full
_refine_ls_number_parameters 209
_refine_ls_number_reflns 4265
_refine_ls_number_restraints 0
_refine_ls_restrained_S_all 0.88
_refine_ls_R_factor_all 0.0692
_refine_ls_R_factor_gt 0.0372
_refine_ls_shift/su_max 0
_refine_ls_shift/su_mean 0
_refine_ls_structure_factor_coef Fsqd
_refine_ls_weighting_details 'calc w=1/[\s^2^(Fo^2^)+(0.0447P)^2^+0.0000P] where P=(Fo^2^+2Fc^2^)/3'
_refine_ls_weighting_scheme calc
_refine_ls_wR_factor_gt 0.0796
_refine_ls_wR_factor_ref 0.0865
_reflns_number_gt 2779
_reflns_number_total 4265
_reflns_threshold_expression >2sigma(I)
_cod_data_source_file ol801757r_si_002.cif
_cod_data_source_block tb75_150
_cod_original_cell_volume 735.70(12)
_cod_database_code 1504891

loop_
_symmetry_equiv_pos_as_xyz
'x, y, z'
'-x, -y, -z'

loop_
_atom_site_label
_atom_site_type_symbol
_atom_site_fract_x
_atom_site_fract_y
_atom_site_fract_z
_atom_site_U_iso_or_equiv
_atom_site_adp_type
_atom_site_occupancy
_atom_site_symmetry_multiplicity
_atom_site_calc_flag
_atom_site_refinement_flags
C1 C 0.35559(18) 0.50066(14) 0.26281(8) 0.0237(2) Uani 1 1 d .
N2 N 0.37426(15) 0.35757(12) 0.29004(7) 0.0242(2) Uani 1 1 d .
C3 C 0.20022(18) 0.19339(14) 0.27932(8) 0.0232(2) Uani 1 1 d .
H3 H 0.2571 0.1012 0.2804 0.028 Uiso 1 1 calc R
C4 C 0.09278(18) 0.16882(14) 0.17487(8) 0.0228(2) Uani 1 1 d .
H4 H -0.0355 0.0657 0.1726 0.027 Uiso 1 1 calc R
C5 C 0.03277(18) 0.32010(14) 0.16240(8) 0.0222(2) Uani 1 1 d .
C6 C -0.14172(19) 0.30626(15) 0.10743(8) 0.0268(2) Uani 1 1 d .
H6 H -0.2277 0.1985 0.0748 0.032 Uiso 1 1 calc R
C7 C -0.1908(2) 0.44942(16) 0.10010(9) 0.0312(3) Uani 1 1 d .
H7 H -0.3098 0.4393 0.0621 0.037 Uiso 1 1 calc R
C8 C -0.0667(2) 0.60737(16) 0.14809(9) 0.0312(3) Uani 1 1 d .
H8 H -0.1025 0.7045 0.1441 0.037 Uiso 1 1 calc R
C9 C 0.10914(19) 0.62327(14) 0.20164(8) 0.0262(2) Uani 1 1 d .
H9 H 0.1948 0.7316 0.2337 0.031 Uiso 1 1 calc R
C10 C 0.16098(18) 0.48011(14) 0.20862(8) 0.0224(2) Uani 1 1 d .
C11 C 0.05307(18) 0.17465(14) 0.36517(8) 0.0236(2) Uani 1 1 d .
C12 C 0.0789(2) 0.30466(15) 0.44318(8) 0.0276(3) Uani 1 1 d .
H12 H 0.1888 0.4109 0.443 0.033 Uiso 1 1 calc R
C13 C -0.0558(2) 0.27966(16) 0.52171(9) 0.0316(3) Uani 1 1 d .
H13 H -0.0371 0.3691 0.5746 0.038 Uiso 1 1 calc R
C14 C -0.2165(2) 0.12562(17) 0.52316(9) 0.0322(3) Uani 1 1 d .
H14 H -0.3081 0.1093 0.5766 0.039 Uiso 1 1 calc R
C15 C -0.2430(2) -0.00517(16) 0.44586(9) 0.0311(3) Uani 1 1 d .
H15 H -0.3531 -0.1112 0.4464 0.037 Uiso 1 1 calc R
C16 C -0.10870(19) 0.01904(15) 0.36767(8) 0.0271(2) Uani 1 1 d .
H16 H -0.1271 -0.0712 0.3154 0.033 Uiso 1 1 calc R
C17 C 0.22857(18) 0.13218(14) 0.09327(8) 0.0240(2) Uani 1 1 d .
C18 C 0.5571(2) 0.36673(17) 0.34688(9) 0.0325(3) Uani 1 1 d .
H18A H 0.6633 0.4799 0.3458 0.049 Uiso 1 1 calc R
H18B H 0.6066 0.2795 0.316 0.049 Uiso 1 1 calc R
H18C H 0.5236 0.3468 0.4169 0.049 Uiso 1 1 calc R
O1 O 0.49454(14) 0.64343(10) 0.28097(6) 0.0317(2) Uani 1 1 d .
O2 O 0.23630(17) 0.21155(13) 0.01409(7) 0.0416(2) Uani 1 1 d .
H2 H 0.313(3) 0.183(2) -0.0334(14) 0.062 Uiso 1 1 d .
O3 O 0.31640(17) 0.03481(12) 0.10193(7) 0.0400(2) Uani 1 1 d .
O4W O 0.58511(15) 0.86929(12) 0.13859(6) 0.0317(2) Uani 1 1 d .
H4W1 H 0.489(3) 0.912(2) 0.1289(12) 0.048 Uiso 1 1 d .
H4W2 H 0.544(3) 0.793(2) 0.1844(12) 0.048 Uiso 1 1 d .

loop_
_atom_site_aniso_label
_atom_site_aniso_U_11
_atom_site_aniso_U_22
_atom_site_aniso_U_33
_atom_site_aniso_U_23
_atom_site_aniso_U_13
_atom_site_aniso_U_12
C1 0.0249(6) 0.0242(5) 0.0214(5) 0.0029(4) 0.0020(4) 0.0080(5)
N2 0.0210(5) 0.0250(5) 0.0257(4) 0.0045(4) -0.0013(4) 0.0068(4)
C3 0.0248(6) 0.0198(5) 0.0252(5) 0.0029(4) -0.0004(4) 0.0082(4)
C4 0.0238(6) 0.0205(5) 0.0241(5) 0.0007(4) 0.0002(4) 0.0087(4)
C5 0.0243(6) 0.0231(5) 0.0208(5) 0.0025(4) 0.0032(4) 0.0104(4)
C6 0.0254(6) 0.0281(6) 0.0262(5) 0.0012(4) -0.0012(4) 0.0094(5)
C7 0.0282(7) 0.0382(7) 0.0322(6) 0.0057(5) -0.0013(5) 0.0176(6)
C8 0.0353(7) 0.0320(6) 0.0341(6) 0.0070(5) 0.0051(5) 0.0208(6)
C9 0.0298(6) 0.0232(5) 0.0259(5) 0.0034(4) 0.0041(5) 0.0101(5)
C10 0.0245(6) 0.0231(5) 0.0206(5) 0.0037(4) 0.0033(4) 0.0094(4)
C11 0.0259(6) 0.0238(5) 0.0232(5) 0.0047(4) -0.0004(4) 0.0109(5)
C12 0.0314(7) 0.0239(5) 0.0281(5) 0.0032(4) 0.0012(5) 0.0109(5)
C13 0.0382(7) 0.0326(6) 0.0283(6) 0.0021(5) 0.0034(5) 0.0184(6)
C14 0.0288(7) 0.0436(7) 0.0304(6) 0.0124(5) 0.0057(5) 0.0183(6)
C15 0.0244(6) 0.0338(6) 0.0343(6) 0.0111(5) 0.0000(5) 0.0076(5)
C16 0.0279(6) 0.0251(6) 0.0275(5) 0.0032(4) -0.0030(5) 0.0087(5)
C17 0.0240(6) 0.0213(5) 0.0254(5) -0.0011(4) -0.0017(4) 0.0076(5)
C18 0.0264(6) 0.0353(7) 0.0349(6) 0.0073(5) -0.0056(5) 0.0095(5)
O1 0.0292(5) 0.0240(4) 0.0359(4) 0.0044(3) -0.0037(4) 0.0025(4)
O2 0.0559(7) 0.0581(6) 0.0307(4) 0.0151(4) 0.0160(4) 0.0418(5)
O3 0.0533(6) 0.0437(5) 0.0378(5) 0.0081(4) 0.0099(4) 0.0343(5)
O4W 0.0325(5) 0.0350(5) 0.0330(4) 0.0110(4) 0.0097(4) 0.0168(4)

loop_
_atom_type_symbol
_atom_type_description
_atom_type_scat_dispersion_real
_atom_type_scat_dispersion_imag
_atom_type_scat_source
C C 0.0033 0.0016 'International Tables Vol C Tables 4.2.6.8 and 6.1.1.4'
H H 0 0 'International Tables Vol C Tables 4.2.6.8 and 6.1.1.4'
N N 0.0061 0.0033 'International Tables Vol C Tables 4.2.6.8 and 6.1.1.4'
O O 0.0106 0.006 'International Tables Vol C Tables 4.2.6.8 and 6.1.1.4'

loop_
_exptl_crystal_face_index_h
_exptl_crystal_face_index_k
_exptl_crystal_face_index_l
_exptl_crystal_face_perp_dist
0 0 -1 0.096
0 0 1 0.018
1 -1 1 0.243
0 1 0 0.064
0 -1 0 0.166
-1 1 -1 0.23

loop_
_geom_angle_atom_site_label_1
_geom_angle_atom_site_label_2
_geom_angle_atom_site_label_3
_geom_angle
O1 C1 N2 121.96(11)
O1 C1 C10 121.18(10)
N2 C1 C10 116.85(10)
C1 N2 C18 120.52(10)
C1 N2 C3 121.29(10)
C18 N2 C3 117.39(9)
N2 C3 C11 113.59(9)
N2 C3 C4 108.71(8)
C11 C3 C4 112.45(10)
N2 C3 H3 107.3
C11 C3 H3 107.3
C4 C3 H3 107.3
C5 C4 C17 114.86(9)
C5 C4 C3 109.74(9)
C17 C4 C3 109.20(10)
C5 C4 H4 107.6
C17 C4 H4 107.6
C3 C4 H4 107.6
C6 C5 C10 119.53(10)
C6 C5 C4 122.85(10)
C10 C5 C4 117.61(10)
C7 C6 C5 120.23(11)
C7 C6 H6 119.9
C5 C6 H6 119.9
C6 C7 C8 120.31(12)
C6 C7 H7 119.8
C8 C7 H7 119.8
C9 C8 C7 120.00(11)
C9 C8 H8 120
C7 C8 H8 120
C8 C9 C10 120.12(11)
C8 C9 H9 119.9
C10 C9 H9 119.9
C9 C10 C5 119.78(11)
C9 C10 C1 119.47(10)
C5 C10 C1 120.73(10)
C12 C11 C16 118.75(11)
C12 C11 C3 122.39(10)
C16 C11 C3 118.81(10)
C11 C12 C13 120.33(11)
C11 C12 H12 119.8
C13 C12 H12 119.8
C14 C13 C12 120.52(11)
C14 C13 H13 119.7
C12 C13 H13 119.7
C13 C14 C15 119.58(11)
C13 C14 H14 120.2
C15 C14 H14 120.2
C14 C15 C16 120.07(11)
C14 C15 H15 120
C16 C15 H15 120
C15 C16 C11 120.75(11)
C15 C16 H16 119.6
C11 C16 H16 119.6
O3 C17 O2 123.73(11)
O3 C17 C4 122.24(10)
O2 C17 C4 114.02(10)
N2 C18 H18A 109.5
N2 C18 H18B 109.5
H18A C18 H18B 109.5
N2 C18 H18C 109.5
H18A C18 H18C 109.5
H18B C18 H18C 109.5
C17 O2 H2 111.5(12)
H4W1 O4W H4W2 109.5(15)

loop_
_geom_bond_atom_site_label_1
_geom_bond_atom_site_label_2
_geom_bond_distance
C1 O1 1.2468(14)
C1 N2 1.3507(14)
C1 C10 1.4913(17)
N2 C18 1.4650(16)
N2 C3 1.4744(14)
C3 C11 1.5283(16)
C3 C4 1.5403(15)
C3 H3 1
C4 C5 1.5113(15)
C4 C17 1.5316(16)
C4 H4 1
C5 C6 1.3900(17)
C5 C10 1.4008(15)
C6 C7 1.3881(17)
C6 H6 0.95
C7 C8 1.3888(18)
C7 H7 0.95
C8 C9 1.3832(18)
C8 H8 0.95
C9 C10 1.3986(16)
C9 H9 0.95
C11 C12 1.3926(16)
C11 C16 1.3976(16)
C12 C13 1.3959(17)
C12 H12 0.95
C13 C14 1.3836(18)
C13 H13 0.95
C14 C15 1.3899(18)
C14 H14 0.95
C15 C16 1.3907(17)
C15 H15 0.95
C16 H16 0.95
C17 O3 1.2107(15)
C17 O2 1.3006(14)
C18 H18A 0.98
C18 H18B 0.98
C18 H18C 0.98
O2 H2 0.90(2)
O4W H4W1 0.892(19)
O4W H4W2 0.905(17)

loop_
_geom_hbond_atom_site_label_D
_geom_hbond_atom_site_label_H
_geom_hbond_atom_site_label_A
_geom_hbond_distance_DH
_geom_hbond_distance_HA
_geom_hbond_distance_DA
_geom_hbond_angle_DHA
_geom_hbond_site_symmetry_A
_geom_hbond_publ_flag
O4W H4W1 O3 0.89(2) 1.92(2) 2.8014(16) 170.9(17) 1_565 yes
O2 H2 O4W 0.90(2) 1.67(2) 2.5580(14) 167(2) 2_665 yes
O4W H4W2 O1 0.907(16) 1.846(16) 2.7479(12) 173(2) . yes
C3 H3 O3 1.0000 2.4600 2.8652(15) 104.00 . yes
C4 H4 O4W 1.0000 2.5900 3.5479(17) 160.00 1_445 yes
C8 H8 O2 0.9500 2.5700 3.2344(17) 127.00 2_565 yes
C12 H12 N2 0.9500 2.5100 2.8702(17) 102.00 . yes
C18 H18A O1 0.9800 2.3500 2.7630(16) 105.00 . yes

loop_
_geom_torsion_atom_site_label_1
_geom_torsion_atom_site_label_2
_geom_torsion_atom_site_label_3
_geom_torsion_atom_site_label_4
_geom_torsion
O1 C1 N2 C18 2.98(16)
C10 C1 N2 C18 -177.70(10)
O1 C1 N2 C3 172.45(10)
C10 C1 N2 C3 -8.23(14)
C1 N2 C3 C11 -80.97(12)
C18 N2 C3 C11 88.82(12)
C1 N2 C3 C4 45.03(13)
C18 N2 C3 C4 -145.19(10)
N2 C3 C4 C5 -55.36(12)
C11 C3 C4 C5 71.29(11)
N2 C3 C4 C17 71.35(11)
C11 C3 C4 C17 -161.99(9)
C17 C4 C5 C6 89.75(13)
C3 C4 C5 C6 -146.80(10)
C17 C4 C5 C10 -90.07(12)
C3 C4 C5 C10 33.38(13)
C10 C5 C6 C7 -1.30(16)
C4 C5 C6 C7 178.89(11)
C5 C6 C7 C8 -0.39(17)
C6 C7 C8 C9 1.45(18)
C7 C8 C9 C10 -0.79(17)
C8 C9 C10 C5 -0.91(16)
C8 C9 C10 C1 177.35(10)
C6 C5 C10 C9 1.95(15)
C4 C5 C10 C9 -178.23(10)
C6 C5 C10 C1 -176.29(10)
C4 C5 C10 C1 3.53(14)
O1 C1 C10 C9 -17.23(16)
N2 C1 C10 C9 163.44(10)
O1 C1 C10 C5 161.01(10)
N2 C1 C10 C5 -18.32(15)
N2 C3 C11 C12 2.56(16)
C4 C3 C11 C12 -121.43(11)
N2 C3 C11 C16 -174.82(10)
C4 C3 C11 C16 61.19(13)
C16 C11 C12 C13 -0.55(17)
C3 C11 C12 C13 -177.94(11)
C11 C12 C13 C14 0.07(19)
C12 C13 C14 C15 0.21(18)
C13 C14 C15 C16 0.00(18)
C14 C15 C16 C11 -0.50(18)
C12 C11 C16 C15 0.77(17)
C3 C11 C16 C15 178.25(11)
C5 C4 C17 O3 167.32(11)
C3 C4 C17 O3 43.58(15)
C5 C4 C17 O2 -14.17(15)
C3 C4 C17 O2 -137.91(10)
